data_7158007
loop_
_publ_author_name
'Elagamy, Amr'
'Althagafi, Ismail'
'Pratap, Ramendra'

_publ_section_title
;
 Step-wise and one-pot synthesis of highly substituted conjugated trienes
 from 2-oxobenzo[<i>h</i>]chromenes/2<i>H</i>-pyran-2-ones.
;
_journal_issue 17
_journal_name_full 'Organic &amp; biomolecular chemistry'
_journal_page_first 3901
_journal_page_last 3910
_journal_paper_doi 10.1039/d1ob00314c
_journal_volume 19
_journal_year 2021
_chemical_formula_moiety 'C20 H22 N2'
_chemical_formula_sum 'C20 H22 N2'
_chemical_formula_weight 290.39
_chemical_name_systematic 'conjugated triene'
_space_group_crystal_system monoclinic
_space_group_IT_number 9
_space_group_name_Hall 'C -2yc'
_space_group_name_H-M_alt 'C 1 c 1'
_atom_sites_solution_hydrogens mixed
_atom_sites_solution_primary iterative
_audit_creation_date 2019-11-07
_audit_creation_method
;
Olex2 1.2
(compiled 2018.05.29 svn.r3508 for OlexSys, GUI svn.r5506)
;
_audit_update_record
;
2019-12-03 deposited with the CCDC.	2021-04-01 downloaded from the CCDC.
;
_cell_angle_alpha 90
_cell_angle_beta 98.706(3)
_cell_angle_gamma 90
_cell_formula_units_Z 4
_cell_length_a 6.2510(2)
_cell_length_b 18.8202(6)
_cell_length_c 14.2270(5)
_cell_measurement_reflns_used 3697
_cell_measurement_temperature 293(2)
_cell_measurement_theta_max 28.5470
_cell_measurement_theta_min 3.9350
_cell_volume 1654.45(10)
_computing_cell_refinement 'CrysAlisPro 1.171.38.46 (Rigaku OD, 2015)'
_computing_data_collection 'CrysAlisPro 1.171.38.46 (Rigaku OD, 2015)'
_computing_data_reduction 'CrysAlisPro 1.171.38.46 (Rigaku OD, 2015)'
_computing_molecular_graphics 'Olex2 (Dolomanov et al., 2009)'
_computing_publication_material 'Olex2 (Dolomanov et al., 2009)'
_computing_structure_refinement 'ShelXL (Sheldrick, 2015)'
_computing_structure_solution 'olex2.solve (Bourhis et al., 2015)'
_diffrn_ambient_temperature 293(2)
_diffrn_detector 'CCD plate'
_diffrn_detector_area_resol_mean 15.9853
_diffrn_detector_type Sapphire3
_diffrn_measured_fraction_theta_full 0.998
_diffrn_measured_fraction_theta_max 0.996
_diffrn_measurement_details
;
List of Runs (angles in degrees, time in seconds):

  # Type    Start    End  Width  t~exp~   \w     \q     \k     \f   Frames
#--------------------------------------------------------------------------
  1  \w      5.00  88.00   1.00    3.50    --   19.15  57.00   0.00   83
  2  \w      3.00  88.00   1.00    3.50    --   19.15  57.00 -90.00   85
  3  \w      7.00  88.00   1.00    3.50    --   19.15  57.00-180.00   81
  4  \w    -25.00  60.00   1.00    3.50    --   19.15 -99.00-150.00   85
  5  \w    -21.00  60.00   1.00    3.50    --   19.15 -99.00  30.00   81
  6  \w    -25.00  56.00   1.00    3.50    --   19.15 -99.00 120.00   81
  7  \w      4.00  78.00   1.00    3.50    --   19.15  57.00  90.00   74
  8  \w    -47.00  37.00   1.00    3.50    --   19.15 -38.00-120.00   84
;
_diffrn_measurement_device 'four-circle diffractometer'
_diffrn_measurement_device_type 'Xcalibur, Sapphire3'
_diffrn_measurement_method '\w scans'
_diffrn_orient_matrix_type 'CrysAlisPro convention (1999,Acta A55,543-557)'
_diffrn_orient_matrix_UB_11 0.0172032000
_diffrn_orient_matrix_UB_12 -0.0372345000
_diffrn_orient_matrix_UB_13 -0.0008593000
_diffrn_orient_matrix_UB_21 0.0071682000
_diffrn_orient_matrix_UB_22 0.0018831000
_diffrn_orient_matrix_UB_23 -0.0492294000
_diffrn_orient_matrix_UB_31 0.1132440000
_diffrn_orient_matrix_UB_32 0.0055243000
_diffrn_orient_matrix_UB_33 0.0109844000
_diffrn_radiation_monochromator graphite
_diffrn_radiation_probe x-ray
_diffrn_radiation_type MoK\a
_diffrn_radiation_wavelength 0.71073
_diffrn_reflns_av_R_equivalents 0.0204
_diffrn_reflns_av_unetI/netI 0.0226
_diffrn_reflns_Laue_measured_fraction_full 0.998
_diffrn_reflns_Laue_measured_fraction_max 0.996
_diffrn_reflns_limit_h_max 8
_diffrn_reflns_limit_h_min -8
_diffrn_reflns_limit_k_max 24
_diffrn_reflns_limit_k_min -23
_diffrn_reflns_limit_l_max 18
_diffrn_reflns_limit_l_min -18
_diffrn_reflns_number 11420
_diffrn_reflns_point_group_measured_fraction_full 0.998
_diffrn_reflns_point_group_measured_fraction_max 0.997
_diffrn_reflns_theta_full 25.242
_diffrn_reflns_theta_max 27.096
_diffrn_reflns_theta_min 3.470
_diffrn_source 'fine-focus sealed X-ray tube'
_diffrn_source_type 'Enhance (Mo) X-ray Source'
_exptl_absorpt_coefficient_mu 0.068
_exptl_absorpt_correction_T_max 1.00000
_exptl_absorpt_correction_T_min 0.86589
_exptl_absorpt_correction_type multi-scan
_exptl_absorpt_process_details
;
CrysAlisPro 1.171.38.46 (Rigaku Oxford Diffraction, 2015)
Empirical absorption correction using spherical harmonics,
 implemented in SCALE3 ABSPACK scaling algorithm.
;
_exptl_crystal_colour colourless
_exptl_crystal_colour_primary colourless
_exptl_crystal_density_diffrn 1.166
_exptl_crystal_description block
_exptl_crystal_F_000 624
_exptl_crystal_recrystallization_method 'Re-crystallisation from solvent: methanol'
_exptl_crystal_size_max 0.22
_exptl_crystal_size_mid 0.18
_exptl_crystal_size_min 0.15
_refine_diff_density_max 0.392
_refine_diff_density_min -0.365
_refine_diff_density_rms 0.044
_refine_ls_abs_structure_details
;
 Refined as a perfect inversion twin.
;
_refine_ls_abs_structure_Flack 0.5
_refine_ls_extinction_method none
_refine_ls_goodness_of_fit_ref 1.082
_refine_ls_hydrogen_treatment mixed
_refine_ls_matrix_type full
_refine_ls_number_parameters 203
_refine_ls_number_reflns 3615
_refine_ls_number_restraints 2
_refine_ls_restrained_S_all 1.082
_refine_ls_R_factor_all 0.0836
_refine_ls_R_factor_gt 0.0761
_refine_ls_shift/su_max 0.000
_refine_ls_shift/su_mean 0.000
_refine_ls_structure_factor_coef Fsqd
_refine_ls_weighting_details 'w=1/[\s^2^(Fo^2^)+(0.0982P)^2^+1.6368P] where P=(Fo^2^+2Fc^2^)/3'
_refine_ls_weighting_scheme calc
_refine_ls_wR_factor_gt 0.2068
_refine_ls_wR_factor_ref 0.2139
_reflns_Friedel_coverage 0.994
_reflns_Friedel_fraction_full 0.999
_reflns_Friedel_fraction_max 0.997
_reflns_number_gt 3167
_reflns_number_total 3615
_reflns_threshold_expression 'I > 2\s(I)'
_cod_data_source_file d1ob00314c2.cif
_cod_data_source_block aeb-28
_cod_depositor_comments 'Adding full bibliography for 7158006--7158007.cif.'
_cod_database_code 7158007
_shelx_shelxl_version_number 2016/4
_chemical_oxdiff_formula 'C21 H22 N2 O2'
_chemical_oxdiff_usercomment 25-01-2018
_shelx_space_group_comment
;
The symmetry employed for this shelxl refinement is uniquely defined
by the following loop, which should always be used as a source of
symmetry information in preference to the above space-group names.
They are only intended as comments.
;
_shelx_estimated_absorpt_t_max 0.990
_shelx_estimated_absorpt_t_min 0.985
_reflns_odcompleteness_completeness 99.77
_reflns_odcompleteness_iscentric 1
_reflns_odcompleteness_theta 26.32
_olex2_refinement_description
;
1. Fixed Uiso
 At 1.2 times of:
  All C(H) groups, All C(H,H) groups
2.a Secondary CH2 refined with riding coordinates:
 C7(H7A,H7B), C8(H8A,H8B), C20(H20A,H20B), C18(H18A,H18B), C17(H17A,H17B),
 C19(H19A,H19B), C16(H16A,H16B)
2.b Aromatic/amide H refined with riding coordinates:
 C11(H11), C5(H5), C2(H2), C3(H3), C4(H4)
2.c X=CH2 refined with riding coordinates:
 C12(H12A,H12B)
;
_olex2_submission_special_instructions 'No special instructions were received'
_oxdiff_exptl_absorpt_empirical_details
;
Empirical correction (ABSPACK) includes:
- Absorption correction using spherical harmonics
- Frame scaling
;
_oxdiff_exptl_absorpt_empirical_full_max 1.196
_oxdiff_exptl_absorpt_empirical_full_min 0.736

loop_
_space_group_symop_operation_xyz
'x, y, z'
'x, -y, z+1/2'
'x+1/2, y+1/2, z'
'x+1/2, -y+1/2, z+1/2'

loop_
_atom_site_label
_atom_site_type_symbol
_atom_site_fract_x
_atom_site_fract_y
_atom_site_fract_z
_atom_site_U_iso_or_equiv
_atom_site_adp_type
_atom_site_occupancy
_atom_site_site_symmetry_order
_atom_site_calc_flag
_atom_site_refinement_flags_posn
_atom_site_refinement_flags_adp
_atom_site_refinement_flags_occupancy
_atom_site_disorder_assembly
_atom_site_disorder_group
C7 C 0.4959(8) 0.1115(3) 0.0806(4) 0.0630(14) Uani 1 1 d . . . . .
H7A H 0.589826 0.075826 0.059192 0.076 Uiso 1 1 calc R . . . .
H7B H 0.585658 0.150075 0.109366 0.076 Uiso 1 1 calc R . . . .
C14 C -0.0453(9) 0.2388(4) -0.1098(5) 0.0703(17) Uani 1 1 d . . . . .
C11 C -0.0357(8) 0.2296(3) 0.1498(4) 0.0584(12) Uani 1 1 d . . . . .
H11 H -0.115068 0.258190 0.103784 0.070 Uiso 1 1 calc R . . . .
C12 C -0.0675(11) 0.2410(4) 0.2372(5) 0.0769(17) Uani 1 1 d . . . . .
H12A H 0.006944 0.214185 0.286607 0.092 Uiso 1 1 calc R . . . .
H12B H -0.164516 0.275796 0.250080 0.092 Uiso 1 1 calc R . . . .
C8 C 0.3406(9) 0.1392(3) -0.0035(4) 0.0650(14) Uani 1 1 d . . . . .
H8A H 0.264331 0.099784 -0.037509 0.078 Uiso 1 1 calc R . . . .
H8B H 0.420349 0.164052 -0.046866 0.078 Uiso 1 1 calc R . . . .
C1 C 0.1792(7) 0.1121(2) 0.1681(3) 0.0440(10) Uani 1 1 d . . . . .
C10 C 0.1088(7) 0.1778(2) 0.1144(3) 0.0459(10) Uani 1 1 d . . . . .
C5 C 0.4420(9) 0.0180(3) 0.2023(4) 0.0584(12) Uani 1 1 d . . . . .
H5 H 0.573236 -0.002557 0.194166 0.070 Uiso 1 1 calc R . . . .
C6 C 0.3729(7) 0.0798(2) 0.1521(3) 0.0481(10) Uani 1 1 d . . . . .
C2 C 0.0547(8) 0.0792(3) 0.2282(4) 0.0551(12) Uani 1 1 d . . . . .
H2 H -0.076950 0.099133 0.236993 0.066 Uiso 1 1 calc R . . . .
C9 C 0.1798(7) 0.1893(3) 0.0316(4) 0.0516(11) Uani 1 1 d . . . . .
N1 N 0.1957(9) 0.3142(3) -0.0104(5) 0.095(2) Uani 1 1 d . . . . .
C3 C 0.1244(11) 0.0164(3) 0.2756(4) 0.0691(16) Uani 1 1 d . . . . .
H3 H 0.039188 -0.005425 0.315380 0.083 Uiso 1 1 calc R . . . .
C13 C 0.1069(8) 0.2505(3) -0.0330(4) 0.0622(14) Uani 1 1 d . . . . .
C4 C 0.3192(10) -0.0127(3) 0.2633(4) 0.0654(15) Uani 1 1 d . . . . .
H4 H 0.368224 -0.053588 0.296449 0.078 Uiso 1 1 calc R . . . .
C20 C 0.1277(16) 0.3773(5) -0.0674(10) 0.154(6) Uani 1 1 d . . . . .
H20A H 0.166294 0.370144 -0.130237 0.185 Uiso 1 1 calc R . . . .
H20B H -0.028865 0.380038 -0.074768 0.185 Uiso 1 1 calc R . . . .
C18 C 0.4284(15) 0.4448(4) 0.0217(6) 0.097(2) Uani 1 1 d . . . . .
H18A H 0.534571 0.452264 -0.020519 0.117 Uiso 1 1 calc R . . . .
H18B H 0.431678 0.485624 0.063464 0.117 Uiso 1 1 calc R . . . .
C17 C 0.4843(17) 0.3787(4) 0.0798(8) 0.129(4) Uani 1 1 d . . . . .
H17A H 0.640539 0.373710 0.089017 0.154 Uiso 1 1 calc R . . . .
H17B H 0.443470 0.386874 0.142049 0.154 Uiso 1 1 calc R . . . .
C19 C 0.204(2) 0.4376(4) -0.0366(9) 0.157(6) Uani 1 1 d . . . . .
H19A H 0.102111 0.457436 0.001400 0.188 Uiso 1 1 calc R . . . .
H19B H 0.200873 0.468248 -0.091635 0.188 Uiso 1 1 calc R . . . .
C16 C 0.4056(18) 0.3203(5) 0.0507(12) 0.209(9) Uani 1 1 d . . . . .
H16A H 0.397134 0.291530 0.106574 0.251 Uiso 1 1 calc R . . . .
H16B H 0.511060 0.297709 0.017007 0.251 Uiso 1 1 calc R . . . .
N2 N -0.2215(10) 0.1167(3) -0.1407(5) 0.0863(16) Uani 1 1 d . . . . .
C15 C -0.1404(9) 0.1707(4) -0.1263(4) 0.0630(13) Uani 1 1 d . . . . .
H14 H -0.072(13) 0.268(4) -0.157(5) 0.08(2) Uiso 1 1 d . . . . .

loop_
_atom_site_aniso_label
_atom_site_aniso_U_11
_atom_site_aniso_U_22
_atom_site_aniso_U_33
_atom_site_aniso_U_23
_atom_site_aniso_U_13
_atom_site_aniso_U_12
C7 0.045(3) 0.061(3) 0.084(4) 0.008(3) 0.013(2) 0.007(2)
C14 0.054(3) 0.074(4) 0.078(4) 0.034(3) -0.004(3) -0.001(3)
C11 0.051(2) 0.052(3) 0.069(3) -0.005(2) -0.005(2) 0.006(2)
C12 0.067(4) 0.075(4) 0.086(4) -0.023(3) 0.003(3) 0.009(3)
C8 0.061(3) 0.074(4) 0.063(3) 0.020(3) 0.020(2) 0.005(3)
C1 0.048(2) 0.043(2) 0.038(2) -0.0007(17) -0.0024(17) -0.0034(18)
C10 0.038(2) 0.040(2) 0.057(3) 0.0013(19) -0.0025(18) -0.0059(17)
C5 0.062(3) 0.052(3) 0.056(3) -0.001(2) -0.006(2) 0.007(2)
C6 0.047(2) 0.042(2) 0.051(2) -0.0012(18) -0.0052(18) -0.0026(19)
C2 0.058(3) 0.059(3) 0.048(2) -0.002(2) 0.005(2) -0.004(2)
C9 0.044(2) 0.046(2) 0.063(3) 0.010(2) 0.001(2) -0.0056(19)
N1 0.073(3) 0.061(3) 0.132(5) 0.044(3) -0.045(3) -0.021(3)
C3 0.092(4) 0.064(3) 0.051(3) 0.013(2) 0.008(3) -0.018(3)
C13 0.046(2) 0.057(3) 0.079(3) 0.024(3) -0.004(2) -0.007(2)
C4 0.087(4) 0.049(3) 0.055(3) 0.011(2) -0.007(3) -0.001(3)
C20 0.118(7) 0.085(6) 0.227(12) 0.099(7) -0.080(8) -0.041(5)
C18 0.127(6) 0.059(4) 0.093(5) 0.008(3) -0.023(4) -0.031(4)
C17 0.148(8) 0.071(4) 0.136(7) 0.028(5) -0.080(6) -0.036(5)
C19 0.194(11) 0.059(4) 0.175(9) 0.039(6) -0.110(9) -0.031(6)
C16 0.132(8) 0.095(6) 0.340(18) 0.114(9) -0.157(11) -0.069(6)
N2 0.083(4) 0.074(4) 0.098(4) -0.015(3) 0.001(3) 0.004(3)
C15 0.050(3) 0.074(4) 0.063(3) 0.002(3) 0.003(2) 0.004(3)

loop_
_atom_type_symbol
_atom_type_description
_atom_type_scat_dispersion_real
_atom_type_scat_dispersion_imag
_atom_type_scat_source
C C 0.0033 0.0016 'International Tables Vol C Tables 4.2.6.8 and 6.1.1.4'
H H 0.0000 0.0000 'International Tables Vol C Tables 4.2.6.8 and 6.1.1.4'
N N 0.0061 0.0033 'International Tables Vol C Tables 4.2.6.8 and 6.1.1.4'

loop_
_geom_angle_atom_site_label_1
_geom_angle_atom_site_label_2
_geom_angle_atom_site_label_3
_geom_angle
_geom_angle_site_symmetry_1
_geom_angle_site_symmetry_3
_geom_angle_publ_flag
C6 C7 C8 110.0(4) . . ?
C13 C14 C15 120.5(5) . . ?
C12 C11 C10 128.6(5) . . ?
C7 C8 C9 109.4(5) . . ?
C6 C1 C10 118.2(4) . . ?
C2 C1 C10 122.6(4) . . ?
C2 C1 C6 119.0(4) . . ?
C11 C10 C1 121.8(4) . . ?
C9 C10 C11 119.8(4) . . ?
C9 C10 C1 118.4(4) . . ?
C4 C5 C6 121.0(5) . . ?
C1 C6 C7 119.0(4) . . ?
C5 C6 C7 122.0(4) . . ?
C5 C6 C1 119.0(4) . . ?
C1 C2 C3 120.8(5) . . ?
C10 C9 C8 120.9(4) . . ?
C10 C9 C13 123.6(5) . . ?
C13 C9 C8 115.5(4) . . ?
C13 N1 C20 121.2(5) . . ?
C13 N1 C16 120.9(5) . . ?
C20 N1 C16 115.1(5) . . ?
C4 C3 C2 119.7(5) . . ?
C14 C13 C9 118.7(5) . . ?
N1 C13 C14 123.7(5) . . ?
N1 C13 C9 117.6(5) . . ?
C5 C4 C3 120.4(5) . . ?
C19 C20 N1 117.9(8) . . ?
C17 C18 C19 110.1(6) . . ?
C16 C17 C18 119.8(8) . . ?
C20 C19 C18 121.9(9) . . ?
C17 C16 N1 122.6(8) . . ?
N2 C15 C14 178.3(6) . . ?

loop_
_geom_bond_atom_site_label_1
_geom_bond_atom_site_label_2
_geom_bond_distance
_geom_bond_site_symmetry_2
_geom_bond_publ_flag
C7 C8 1.514(8) . ?
C7 C6 1.490(7) . ?
C14 C13 1.354(8) . ?
C14 C15 1.416(9) . ?
C11 C12 1.307(9) . ?
C11 C10 1.469(7) . ?
C8 C9 1.518(7) . ?
C1 C10 1.485(6) . ?
C1 C6 1.404(6) . ?
C1 C2 1.386(7) . ?
C10 C9 1.338(6) . ?
C5 C6 1.398(6) . ?
C5 C4 1.370(8) . ?
C2 C3 1.397(8) . ?
C9 C13 1.500(7) . ?
N1 C13 1.340(7) . ?
N1 C20 1.464(8) . ?
N1 C16 1.465(9) . ?
C3 C4 1.371(9) . ?
C20 C19 1.282(12) . ?
C18 C17 1.506(10) . ?
C18 C19 1.524(12) . ?
C17 C16 1.248(12) . ?
N2 C15 1.141(8) . ?
